data_7106522
loop_
_publ_author_name
'Philippe Perrotin'
'Jenny S. J. McCahill'
'Guang Wu'
'Susannah L. Scott'

_publ_section_title
;
 Linear, High Molecular Weight Polyethylene from a Discrete, Mononuclear
 Phosphinoarenesulfonate Complex of Nickel(II)
;
_journal_name_full 'Chem. Commun.'
_journal_page_first 6948
_journal_paper_doi 10.1039/c1cc00095k
_journal_volume 47
_journal_year 2011
_chemical_formula_sum 'C49 H47 Ni O7 P S'
_chemical_formula_weight 869.61
_chemical_name_systematic
;
?
;
_space_group_IT_number 2
_symmetry_cell_setting triclinic
_symmetry_space_group_name_Hall '-P 1'
_symmetry_space_group_name_H-M 'P -1'
_atom_sites_solution_hydrogens geom
_atom_sites_solution_primary direct
_atom_sites_solution_secondary difmap
_audit_creation_method SHELXL-97
_cell_angle_alpha 72.330(9)
_cell_angle_beta 90.064(10)
_cell_angle_gamma 83.002(10)
_cell_formula_units_Z 2
_cell_length_a 11.165(7)
_cell_length_b 11.531(7)
_cell_length_c 17.445(11)
_cell_measurement_temperature 150(2)
_cell_volume 2122(2)
_computing_structure_refinement 'SHELXL-97 (Sheldrick, 1997)'
_computing_structure_solution 'SHELXS-97 (Sheldrick, 1990)'
_diffrn_ambient_temperature 150(2)
_diffrn_measured_fraction_theta_full 0.993
_diffrn_measured_fraction_theta_max 0.993
_diffrn_measurement_device_type 'CCD area detector'
_diffrn_measurement_method 'Omega scan'
_diffrn_radiation_monochromator graphite
_diffrn_radiation_source 'fine-focus sealed tube'
_diffrn_radiation_type MoK\a
_diffrn_radiation_wavelength 0.71073
_diffrn_reflns_av_R_equivalents 0.0414
_diffrn_reflns_av_sigmaI/netI 0.0570
_diffrn_reflns_limit_h_max 13
_diffrn_reflns_limit_h_min -13
_diffrn_reflns_limit_k_max 13
_diffrn_reflns_limit_k_min -13
_diffrn_reflns_limit_l_max 20
_diffrn_reflns_limit_l_min -20
_diffrn_reflns_number 15376
_diffrn_reflns_theta_full 24.71
_diffrn_reflns_theta_max 24.71
_diffrn_reflns_theta_min 1.84
_exptl_absorpt_coefficient_mu 0.597
_exptl_absorpt_correction_T_max 1
_exptl_absorpt_correction_T_min 0.648
_exptl_absorpt_correction_type multi-scan
_exptl_absorpt_process_details sadabs
_exptl_crystal_colour orange
_exptl_crystal_density_diffrn 1.361
_exptl_crystal_density_method 'not measured'
_exptl_crystal_description plate
_exptl_crystal_F_000 912
_exptl_crystal_size_max 0.35
_exptl_crystal_size_mid 0.25
_exptl_crystal_size_min 0.1
_refine_diff_density_max 3.430
_refine_diff_density_min -1.032
_refine_diff_density_rms 0.111
_refine_ls_extinction_method none
_refine_ls_goodness_of_fit_ref 2.054
_refine_ls_hydrogen_treatment mixed
_refine_ls_matrix_type full
_refine_ls_number_parameters 539
_refine_ls_number_reflns 7172
_refine_ls_number_restraints 5
_refine_ls_restrained_S_all 2.075
_refine_ls_R_factor_all 0.1002
_refine_ls_R_factor_gt 0.0767
_refine_ls_shift/su_max 0.100
_refine_ls_shift/su_mean 0.001
_refine_ls_structure_factor_coef Fsqd
_refine_ls_weighting_details 'calc w=1/[\s^2^(Fo^2^)+(0.0500P)^2^+0.0000P] where P=(Fo^2^+2Fc^2^)/3'
_refine_ls_weighting_scheme calc
_refine_ls_wR_factor_gt 0.1855
_refine_ls_wR_factor_ref 0.1936
_reflns_number_gt 5523
_reflns_number_total 7172
_reflns_threshold_expression >2sigma(I)
_cod_data_source_file c1cc00095k.txt
_cod_data_source_block a052810
_cod_original_sg_symbol_H-M P-1
_cod_database_code 7106522

loop_
_symmetry_equiv_pos_as_xyz
'x, y, z'
'-x, -y, -z'

loop_
_atom_site_label
_atom_site_type_symbol
_atom_site_fract_x
_atom_site_fract_y
_atom_site_fract_z
_atom_site_U_iso_or_equiv
_atom_site_adp_type
_atom_site_occupancy
_atom_site_symmetry_multiplicity
_atom_site_calc_flag
_atom_site_refinement_flags
_atom_site_disorder_assembly
_atom_site_disorder_group
C1 C 0.9579(7) 0.1543(5) 0.4464(4) 0.0456(16) Uani 1 1 d . . .
H1A H 0.8763 0.1342 0.4444 0.055 Uiso 1 1 calc R . .
H1B H 1.0187 0.0938 0.4361 0.055 Uiso 1 1 calc R . .
C2 C 0.9855(8) 0.2009(6) 0.5066(4) 0.0510(18) Uani 1 1 d . . .
H2 H 1.066(6) 0.172(6) 0.532(4) 0.061 Uiso 1 1 calc . . .
C3 C 0.9347(7) 0.3056(5) 0.5149(3) 0.0439(16) Uani 1 1 d . . .
H3A H 0.9815 0.3445 0.5446 0.053 Uiso 1 1 calc R . .
H3B H 0.8494 0.3115 0.5257 0.053 Uiso 1 1 calc R . .
C4 C 0.9184(6) 0.4886(6) 0.1942(3) 0.0447(17) Uani 1 1 d D . .
C5 C 0.8933(4) 0.5766(5) 0.2239(3) 0.0302(13) Uani 1 1 d D . .
C6 C 0.8737(5) 0.6938(5) 0.1666(3) 0.0318(13) Uani 1 1 d D . .
H6 H 0.8515 0.7626 0.1831 0.038 Uiso 1 1 calc R . .
C7 C 0.8874(5) 0.7061(5) 0.0866(3) 0.0345(14) Uani 1 1 d D . .
H7 H 0.8734 0.7835 0.0488 0.041 Uiso 1 1 calc R . .
C8 C 0.9212(5) 0.6065(5) 0.0622(3) 0.0375(15) Uani 1 1 d D . .
H8 H 0.9288 0.6161 0.0076 0.045 Uiso 1 1 calc R . .
C9 C 0.9446(5) 0.4910(5) 0.1174(3) 0.0347(14) Uani 1 1 d D . .
H9 H 0.9752 0.4216 0.1036 0.042 Uiso 1 1 calc R . .
C10 C 1.1284(4) 0.2794(4) 0.2324(3) 0.0175(10) Uani 1 1 d . . .
C11 C 1.2372(4) 0.2890(4) 0.2692(3) 0.0192(11) Uani 1 1 d . . .
C12 C 1.3456(5) 0.2621(5) 0.2348(3) 0.0271(12) Uani 1 1 d . . .
H12 H 1.4179 0.2680 0.2590 0.032 Uiso 1 1 calc R . .
C13 C 1.3485(5) 0.2269(5) 0.1656(3) 0.0280(12) Uani 1 1 d . . .
H13 H 1.4218 0.2115 0.1430 0.034 Uiso 1 1 calc R . .
C14 C 1.2419(5) 0.2150(5) 0.1304(3) 0.0251(12) Uani 1 1 d . . .
H14 H 1.2433 0.1904 0.0843 0.030 Uiso 1 1 calc R . .
C15 C 1.1332(5) 0.2393(4) 0.1636(3) 0.0211(11) Uani 1 1 d . . .
H15 H 1.0619 0.2291 0.1402 0.025 Uiso 1 1 calc R . .
C16 C 1.2434(4) 0.3347(5) 0.3409(3) 0.0225(12) Uani 1 1 d . . .
C17 C 1.2391(4) 0.4602(5) 0.3286(3) 0.0250(12) Uani 1 1 d . . .
C18 C 1.2604(5) 0.5056(5) 0.3920(3) 0.0297(13) Uani 1 1 d . . .
H18 H 1.2592 0.5894 0.3831 0.036 Uiso 1 1 calc R . .
C19 C 1.2832(5) 0.4239(6) 0.4685(4) 0.0360(15) Uani 1 1 d . . .
H19 H 1.2960 0.4539 0.5112 0.043 Uiso 1 1 calc R . .
C20 C 1.2875(5) 0.2987(6) 0.4830(3) 0.0342(14) Uani 1 1 d . . .
H20 H 1.3025 0.2452 0.5350 0.041 Uiso 1 1 calc R . .
C21 C 1.2690(5) 0.2536(5) 0.4188(3) 0.0283(13) Uani 1 1 d . . .
C22 C 1.2006(7) 0.6624(5) 0.2355(4) 0.0506(18) Uani 1 1 d . . .
H22A H 1.1412 0.6859 0.2696 0.076 Uiso 1 1 calc R . .
H22B H 1.1757 0.7027 0.1801 0.076 Uiso 1 1 calc R . .
H22C H 1.2768 0.6860 0.2464 0.076 Uiso 1 1 calc R . .
C23 C 1.3175(6) 0.0452(6) 0.5029(4) 0.0493(17) Uani 1 1 d . . .
H23A H 1.3944 0.0635 0.5175 0.074 Uiso 1 1 calc R . .
H23B H 1.3261 -0.0366 0.4991 0.074 Uiso 1 1 calc R . .
H23C H 1.2609 0.0517 0.5433 0.074 Uiso 1 1 calc R . .
C24 C 0.8964(4) 0.2011(4) 0.2543(3) 0.0175(11) Uani 1 1 d . . .
C25 C 0.7769(4) 0.2163(4) 0.2261(3) 0.0189(11) Uani 1 1 d . . .
C26 C 0.7244(5) 0.1104(5) 0.2268(3) 0.0275(12) Uani 1 1 d . . .
H26 H 0.6449 0.1198 0.2077 0.033 Uiso 1 1 calc R . .
C27 C 0.7865(5) -0.0059(5) 0.2547(3) 0.0274(12) Uani 1 1 d . . .
H27 H 0.7490 -0.0737 0.2550 0.033 Uiso 1 1 calc R . .
C28 C 0.9045(5) -0.0208(5) 0.2822(3) 0.0240(12) Uani 1 1 d . . .
H28 H 0.9476 -0.0989 0.3007 0.029 Uiso 1 1 calc R . .
C29 C 0.9588(5) 0.0807(4) 0.2823(3) 0.0222(11) Uani 1 1 d . . .
H29 H 1.0386 0.0695 0.3013 0.027 Uiso 1 1 calc R . .
C30 C 0.6987(4) 0.3369(4) 0.1985(3) 0.0204(11) Uani 1 1 d . . .
C31 C 0.6828(5) 0.4046(5) 0.1169(3) 0.0288(13) Uani 1 1 d . . .
C32 C 0.6058(5) 0.5141(5) 0.0919(4) 0.0362(14) Uani 1 1 d . . .
H32 H 0.5957 0.5593 0.0377 0.043 Uiso 1 1 calc R . .
C33 C 0.5436(5) 0.5548(5) 0.1509(4) 0.0337(14) Uani 1 1 d . . .
H33 H 0.4926 0.6287 0.1349 0.040 Uiso 1 1 calc R . .
C34 C 0.5553(5) 0.4897(5) 0.2310(3) 0.0276(13) Uani 1 1 d . . .
H34 H 0.5123 0.5183 0.2686 0.033 Uiso 1 1 calc R . .
C35 C 0.6330(4) 0.3792(5) 0.2553(3) 0.0222(11) Uani 1 1 d . . .
C36 C 0.7372(6) 0.4195(6) -0.0190(3) 0.0445(16) Uani 1 1 d . . .
H36A H 0.6556 0.4250 -0.0384 0.067 Uiso 1 1 calc R . .
H36B H 0.7907 0.3769 -0.0475 0.067 Uiso 1 1 calc R . .
H36C H 0.7584 0.5006 -0.0277 0.067 Uiso 1 1 calc R . .
C38 C 0.5786(5) 0.3352(6) 0.3928(3) 0.0396(15) Uani 1 1 d . . .
H38A H 0.6034 0.4076 0.4009 0.059 Uiso 1 1 calc R . .
H38B H 0.5903 0.2689 0.4422 0.059 Uiso 1 1 calc R . .
H38C H 0.4948 0.3507 0.3759 0.059 Uiso 1 1 calc R . .
C40 C 0.5084(5) 0.8156(5) 0.2452(4) 0.0362(14) Uani 1 1 d . . .
H40 H 0.5654 0.8041 0.2085 0.043 Uiso 1 1 calc R . .
C41 C 0.4096(6) 0.9034(5) 0.2200(4) 0.0445(16) Uani 1 1 d . . .
H41 H 0.4004 0.9512 0.1663 0.053 Uiso 1 1 calc R . .
C42 C 0.3239(6) 0.9209(6) 0.2739(4) 0.0464(17) Uani 1 1 d . . .
H42 H 0.2572 0.9803 0.2567 0.056 Uiso 1 1 calc R . .
C43 C 0.3386(6) 0.8496(6) 0.3532(4) 0.0446(17) Uani 1 1 d . . .
H43 H 0.2816 0.8609 0.3900 0.054 Uiso 1 1 calc R . .
C44 C 0.4376(6) 0.7611(6) 0.3783(4) 0.0423(16) Uani 1 1 d . . .
H44 H 0.4464 0.7123 0.4318 0.051 Uiso 1 1 calc R . .
C45 C 0.5233(6) 0.7447(6) 0.3246(4) 0.0390(15) Uani 1 1 d . . .
H45 H 0.5907 0.6862 0.3419 0.047 Uiso 1 1 calc R . .
C46 C 0.6092(6) 0.9777(7) 0.0422(4) 0.0508(18) Uani 1 1 d . . .
H46 H 0.6828 0.9624 0.0707 0.061 Uiso 1 1 calc R . .
C47 C 0.5620(6) 0.8841(6) 0.0244(4) 0.0505(18) Uani 1 1 d . . .
H47 H 0.6041 0.8054 0.0408 0.061 Uiso 1 1 calc R . .
C48 C 0.4530(7) 0.9056(7) -0.0175(4) 0.0513(18) Uani 1 1 d . . .
H48 H 0.4213 0.8416 -0.0292 0.062 Uiso 1 1 calc R . .
C49 C 0.1089(6) 0.9305(6) 0.0298(4) 0.0466(17) Uani 1 1 d . . .
H49 H 0.1825 0.8836 0.0495 0.056 Uiso 1 1 calc R . .
C50 C 0.0409(6) 0.9878(6) 0.0775(4) 0.0451(16) Uani 1 1 d . . .
H50 H 0.0685 0.9795 0.1294 0.054 Uiso 1 1 calc R . .
C51 C -0.0668(6) 1.0565(6) 0.0478(4) 0.0457(17) Uani 1 1 d . . .
H51 H -0.1126 1.0952 0.0797 0.055 Uiso 1 1 calc R . .
Ni Ni 0.97972(6) 0.32511(6) 0.39685(4) 0.0254(2) Uani 1 1 d . . .
O1 O 0.9827(3) 0.5001(3) 0.3718(2) 0.0266(8) Uani 1 1 d . . .
O2 O 0.8647(4) 0.6997(3) 0.3272(2) 0.0428(11) Uani 1 1 d . . .
O3 O 0.7661(3) 0.5146(4) 0.3506(2) 0.0345(9) Uani 1 1 d . . .
O4 O 1.2127(3) 0.5317(3) 0.2510(2) 0.0325(9) Uani 1 1 d . . .
O5 O 1.2743(3) 0.1312(3) 0.4262(2) 0.0349(10) Uani 1 1 d . . .
O6 O 0.7475(3) 0.3538(3) 0.0657(2) 0.0350(9) Uani 1 1 d . . .
O7 O 0.6490(3) 0.3031(3) 0.3322(2) 0.0305(9) Uani 1 1 d . . .
P P 0.98083(11) 0.31978(11) 0.27151(7) 0.0181(3) Uani 1 1 d . . .
S S 0.87319(11) 0.57488(11) 0.32639(7) 0.0199(3) Uani 1 1 d . . .

loop_
_atom_site_aniso_label
_atom_site_aniso_U_11
_atom_site_aniso_U_22
_atom_site_aniso_U_33
_atom_site_aniso_U_23
_atom_site_aniso_U_13
_atom_site_aniso_U_12
C1 0.072(5) 0.032(3) 0.033(4) -0.012(3) 0.003(3) 0.000(3)
C2 0.091(6) 0.035(4) 0.022(3) -0.001(3) 0.007(3) -0.006(4)
C3 0.075(5) 0.036(4) 0.021(3) -0.010(3) 0.020(3) -0.005(3)
C4 0.045(4) 0.059(5) 0.018(3) 0.006(3) -0.002(3) -0.008(3)
C5 0.018(3) 0.032(3) 0.028(3) 0.011(3) -0.004(2) -0.006(2)
C6 0.041(3) 0.020(3) 0.033(3) -0.008(3) -0.002(3) 0.000(2)
C7 0.044(4) 0.026(3) 0.028(3) -0.001(3) -0.004(3) -0.001(3)
C8 0.045(4) 0.037(4) 0.019(3) 0.005(3) 0.006(3) 0.001(3)
C9 0.032(3) 0.030(3) 0.043(4) -0.018(3) -0.007(3) 0.009(3)
C10 0.021(3) 0.013(2) 0.019(3) -0.007(2) 0.002(2) -0.001(2)
C11 0.021(3) 0.015(3) 0.023(3) -0.008(2) -0.001(2) -0.001(2)
C12 0.020(3) 0.032(3) 0.034(3) -0.018(3) -0.002(2) -0.002(2)
C13 0.023(3) 0.032(3) 0.033(3) -0.016(3) 0.010(2) -0.003(2)
C14 0.034(3) 0.023(3) 0.019(3) -0.009(2) 0.005(2) 0.000(2)
C15 0.024(3) 0.018(3) 0.020(3) -0.005(2) -0.003(2) 0.000(2)
C16 0.015(3) 0.029(3) 0.030(3) -0.017(2) 0.002(2) -0.004(2)
C17 0.019(3) 0.028(3) 0.032(3) -0.017(3) -0.001(2) -0.001(2)
C18 0.026(3) 0.032(3) 0.043(4) -0.026(3) 0.000(3) -0.007(2)
C19 0.030(3) 0.056(4) 0.036(4) -0.032(3) 0.001(3) -0.011(3)
C20 0.036(3) 0.047(4) 0.025(3) -0.019(3) 0.000(3) -0.008(3)
C21 0.024(3) 0.035(3) 0.031(3) -0.017(3) -0.001(2) -0.004(2)
C22 0.078(5) 0.023(3) 0.051(4) -0.014(3) -0.008(4) -0.002(3)
C23 0.064(5) 0.038(4) 0.040(4) -0.004(3) -0.011(3) 0.000(3)
C24 0.022(3) 0.017(3) 0.015(3) -0.007(2) 0.005(2) -0.005(2)
C25 0.024(3) 0.021(3) 0.014(3) -0.008(2) 0.004(2) -0.003(2)
C26 0.024(3) 0.033(3) 0.031(3) -0.018(3) -0.001(2) -0.009(2)
C27 0.035(3) 0.022(3) 0.032(3) -0.015(2) 0.004(3) -0.010(2)
C28 0.033(3) 0.016(3) 0.023(3) -0.007(2) 0.000(2) 0.001(2)
C29 0.025(3) 0.021(3) 0.021(3) -0.008(2) -0.002(2) -0.001(2)
C30 0.018(3) 0.020(3) 0.027(3) -0.012(2) 0.000(2) -0.002(2)
C31 0.025(3) 0.033(3) 0.030(3) -0.013(3) 0.001(2) -0.001(2)
C32 0.036(3) 0.033(3) 0.033(3) -0.003(3) -0.007(3) 0.002(3)
C33 0.025(3) 0.027(3) 0.049(4) -0.014(3) -0.006(3) 0.006(2)
C34 0.024(3) 0.025(3) 0.038(3) -0.016(3) -0.002(2) 0.001(2)
C35 0.021(3) 0.024(3) 0.027(3) -0.013(2) -0.001(2) -0.005(2)
C36 0.048(4) 0.059(4) 0.025(3) -0.014(3) -0.002(3) 0.002(3)
C38 0.043(4) 0.048(4) 0.030(3) -0.018(3) 0.008(3) 0.004(3)
C40 0.037(3) 0.035(3) 0.042(4) -0.020(3) 0.011(3) -0.006(3)
C41 0.058(4) 0.024(3) 0.042(4) 0.002(3) 0.006(3) -0.003(3)
C42 0.047(4) 0.030(3) 0.059(5) -0.011(3) 0.013(3) 0.003(3)
C43 0.055(4) 0.044(4) 0.046(4) -0.029(3) 0.023(3) -0.013(3)
C44 0.057(4) 0.044(4) 0.027(3) -0.012(3) -0.003(3) -0.009(3)
C45 0.039(4) 0.039(4) 0.040(4) -0.017(3) -0.006(3) 0.004(3)
C46 0.046(4) 0.059(5) 0.038(4) -0.001(3) 0.013(3) -0.010(4)
C47 0.053(5) 0.039(4) 0.050(4) -0.001(3) 0.030(4) 0.000(3)
C48 0.064(5) 0.053(5) 0.046(4) -0.022(3) 0.031(4) -0.022(4)
C49 0.046(4) 0.037(4) 0.050(4) -0.001(3) 0.008(3) -0.010(3)
C50 0.063(5) 0.044(4) 0.032(4) -0.012(3) 0.008(3) -0.022(4)
C51 0.061(5) 0.036(4) 0.046(4) -0.017(3) 0.026(3) -0.016(3)
Ni 0.0312(4) 0.0218(4) 0.0226(4) -0.0068(3) 0.0008(3) -0.0013(3)
O1 0.031(2) 0.024(2) 0.027(2) -0.0127(16) -0.0036(16) 0.0002(16)
O2 0.063(3) 0.029(2) 0.042(3) -0.0225(19) -0.007(2) 0.004(2)
O3 0.033(2) 0.045(2) 0.029(2) -0.0165(18) 0.0023(17) -0.0032(18)
O4 0.041(2) 0.022(2) 0.038(2) -0.0167(18) -0.0053(18) 0.0000(17)
O5 0.047(3) 0.027(2) 0.030(2) -0.0084(17) -0.0072(19) -0.0016(18)
O6 0.043(2) 0.039(2) 0.019(2) -0.0073(17) 0.0008(17) 0.0066(19)
O7 0.035(2) 0.033(2) 0.024(2) -0.0118(18) 0.0069(17) 0.0022(17)
P 0.0207(7) 0.0155(7) 0.0204(7) -0.0089(5) 0.0027(5) -0.0019(5)
S 0.0276(7) 0.0150(6) 0.0175(7) -0.0067(5) 0.0002(5) 0.0006(5)

loop_
_atom_type_symbol
_atom_type_description
_atom_type_scat_dispersion_real
_atom_type_scat_dispersion_imag
_atom_type_scat_source
C C 0.0033 0.0016 'International Tables Vol C Tables 4.2.6.8 and 6.1.1.4'
H H 0.0000 0.0000 'International Tables Vol C Tables 4.2.6.8 and 6.1.1.4'
O O 0.0106 0.0060 'International Tables Vol C Tables 4.2.6.8 and 6.1.1.4'
P P 0.1023 0.0942 'International Tables Vol C Tables 4.2.6.8 and 6.1.1.4'
S S 0.1246 0.1234 'International Tables Vol C Tables 4.2.6.8 and 6.1.1.4'
Ni Ni 0.3393 1.1124 'International Tables Vol C Tables 4.2.6.8 and 6.1.1.4'

loop_
_geom_angle_atom_site_label_1
_geom_angle_atom_site_label_2
_geom_angle_atom_site_label_3
_geom_angle
_geom_angle_site_symmetry_1
_geom_angle_site_symmetry_3
_geom_angle_publ_flag
C2 C1 Ni 72.4(4) . . ?
C2 C1 H1A 116.3 . . ?
Ni C1 H1A 116.3 . . ?
C2 C1 H1B 116.3 . . ?
Ni C1 H1B 116.3 . . ?
H1A C1 H1B 113.3 . . ?
C3 C2 C1 125.3(7) . . ?
C3 C2 Ni 73.8(4) . . ?
C1 C2 Ni 67.1(4) . . ?
C3 C2 H2 115(4) . . ?
C1 C2 H2 115(4) . . ?
Ni C2 H2 115(4) . . ?
C2 C3 Ni 68.6(4) . . ?
C2 C3 H3A 116.8 . . ?
Ni C3 H3A 116.8 . . ?
C2 C3 H3B 116.8 . . ?
Ni C3 H3B 116.8 . . ?
H3A C3 H3B 113.8 . . ?
C5 C4 C9 130.1(6) . . ?
C5 C4 P 117.7(4) . . ?
C9 C4 P 109.3(5) . . ?
C4 C5 C6 114.6(6) . . ?
C4 C5 S 130.5(4) . . ?
C6 C5 S 114.8(4) . . ?
C7 C6 C5 119.8(5) . . ?
C7 C6 H6 120.1 . . ?
C5 C6 H6 120.1 . . ?
C8 C7 C6 120.6(5) . . ?
C8 C7 H7 119.7 . . ?
C6 C7 H7 119.7 . . ?
C7 C8 C9 120.7(5) . . ?
C7 C8 H8 119.6 . . ?
C9 C8 H8 119.6 . . ?
C4 C9 C8 113.4(5) . . ?
C4 C9 H9 123.3 . . ?
C8 C9 H9 123.3 . . ?
C11 C10 C15 118.8(4) . . ?
C11 C10 P 121.4(4) . . ?
C15 C10 P 119.8(4) . . ?
C12 C11 C10 118.6(4) . . ?
C12 C11 C16 117.6(4) . . ?
C10 C11 C16 123.6(4) . . ?
C13 C12 C11 121.8(5) . . ?
C13 C12 H12 119.1 . . ?
C11 C12 H12 119.1 . . ?
C14 C13 C12 119.5(5) . . ?
C14 C13 H13 120.2 . . ?
C12 C13 H13 120.2 . . ?
C13 C14 C15 120.1(5) . . ?
C13 C14 H14 120.0 . . ?
C15 C14 H14 120.0 . . ?
C14 C15 C10 121.0(4) . . ?
C14 C15 H15 119.5 . . ?
C10 C15 H15 119.5 . . ?
C17 C16 C21 118.9(4) . . ?
C17 C16 C11 119.1(5) . . ?
C21 C16 C11 121.5(5) . . ?
O4 C17 C18 124.2(5) . . ?
O4 C17 C16 114.6(4) . . ?
C18 C17 C16 121.1(5) . . ?
C19 C18 C17 118.8(5) . . ?
C19 C18 H18 120.6 . . ?
C17 C18 H18 120.6 . . ?
C18 C19 C20 121.7(5) . . ?
C18 C19 H19 119.2 . . ?
C20 C19 H19 119.2 . . ?
C19 C20 C21 119.2(5) . . ?
C19 C20 H20 120.4 . . ?
C21 C20 H20 120.4 . . ?
O5 C21 C20 123.9(5) . . ?
O5 C21 C16 115.8(4) . . ?
C20 C21 C16 120.3(5) . . ?
O4 C22 H22A 109.5 . . ?
O4 C22 H22B 109.5 . . ?
H22A C22 H22B 109.5 . . ?
O4 C22 H22C 109.5 . . ?
H22A C22 H22C 109.5 . . ?
H22B C22 H22C 109.5 . . ?
O5 C23 H23A 109.5 . . ?
O5 C23 H23B 109.5 . . ?
H23A C23 H23B 109.5 . . ?
O5 C23 H23C 109.5 . . ?
H23A C23 H23C 109.5 . . ?
H23B C23 H23C 109.5 . . ?
C25 C24 C29 118.4(4) . . ?
C25 C24 P 127.2(4) . . ?
C29 C24 P 114.0(3) . . ?
C24 C25 C26 118.2(5) . . ?
C24 C25 C30 124.1(4) . . ?
C26 C25 C30 117.7(4) . . ?
C27 C26 C25 122.5(5) . . ?
C27 C26 H26 118.8 . . ?
C25 C26 H26 118.8 . . ?
C28 C27 C26 119.3(5) . . ?
C28 C27 H27 120.3 . . ?
C26 C27 H27 120.3 . . ?
C27 C28 C29 119.8(5) . . ?
C27 C28 H28 120.1 . . ?
C29 C28 H28 120.1 . . ?
C28 C29 C24 121.8(5) . . ?
C28 C29 H29 119.1 . . ?
C24 C29 H29 119.1 . . ?
C31 C30 C35 119.2(5) . . ?
C31 C30 C25 121.7(4) . . ?
C35 C30 C25 119.0(4) . . ?
O6 C31 C32 124.0(5) . . ?
O6 C31 C30 115.0(5) . . ?
C32 C31 C30 121.0(5) . . ?
C31 C32 C33 118.1(5) . . ?
C31 C32 H32 121.0 . . ?
C33 C32 H32 121.0 . . ?
C34 C33 C32 122.4(5) . . ?
C34 C33 H33 118.8 . . ?
C32 C33 H33 118.8 . . ?
C33 C34 C35 118.9(5) . . ?
C33 C34 H34 120.5 . . ?
C35 C34 H34 120.5 . . ?
O7 C35 C34 124.9(5) . . ?
O7 C35 C30 114.6(4) . . ?
C34 C35 C30 120.4(5) . . ?
O6 C36 H36A 109.5 . . ?
O6 C36 H36B 109.5 . . ?
H36A C36 H36B 109.5 . . ?
O6 C36 H36C 109.5 . . ?
H36A C36 H36C 109.5 . . ?
H36B C36 H36C 109.5 . . ?
O7 C38 H38A 109.5 . . ?
O7 C38 H38B 109.5 . . ?
H38A C38 H38B 109.5 . . ?
O7 C38 H38C 109.5 . . ?
H38A C38 H38C 109.5 . . ?
H38B C38 H38C 109.5 . . ?
C41 C40 C45 120.3(6) . . ?
C41 C40 H40 119.9 . . ?
C45 C40 H40 119.9 . . ?
C40 C41 C42 120.4(6) . . ?
C40 C41 H41 119.8 . . ?
C42 C41 H41 119.8 . . ?
C43 C42 C41 119.3(6) . . ?
C43 C42 H42 120.4 . . ?
C41 C42 H42 120.4 . . ?
C42 C43 C44 120.2(6) . . ?
C42 C43 H43 119.9 . . ?
C44 C43 H43 119.9 . . ?
C45 C44 C43 120.4(6) . . ?
C45 C44 H44 119.8 . . ?
C43 C44 H44 119.8 . . ?
C40 C45 C44 119.4(6) . . ?
C40 C45 H45 120.3 . . ?
C44 C45 H45 120.3 . . ?
C47 C46 C48 119.7(7) . 2_675 ?
C47 C46 H46 120.2 . . ?
C48 C46 H46 120.2 2_675 . ?
C46 C47 C48 120.6(7) . . ?
C46 C47 H47 119.7 . . ?
C48 C47 H47 119.7 . . ?
C47 C48 C46 119.7(6) . 2_675 ?
C47 C48 H48 120.1 . . ?
C46 C48 H48 120.1 2_675 . ?
C50 C49 C51 119.8(6) . 2_575 ?
C50 C49 H49 120.1 . . ?
C51 C49 H49 120.1 2_575 . ?
C51 C50 C49 119.5(6) . . ?
C51 C50 H50 120.2 . . ?
C49 C50 H50 120.2 . . ?
C50 C51 C49 120.7(6) . 2_575 ?
C50 C51 H51 119.7 . . ?
C49 C51 H51 119.7 2_575 . ?
O1 Ni C1 165.5(2) . . ?
O1 Ni C2 127.2(2) . . ?
C1 Ni C2 40.5(3) . . ?
O1 Ni C3 92.93(19) . . ?
C1 Ni C3 72.9(2) . . ?
C2 Ni C3 37.7(2) . . ?
O1 Ni P 96.67(11) . . ?
C1 Ni P 96.47(18) . . ?
C2 Ni P 136.0(2) . . ?
C3 Ni P 163.5(2) . . ?
S O1 Ni 113.61(19) . . ?
C17 O4 C22 117.1(4) . . ?
C21 O5 C23 117.0(4) . . ?
C31 O6 C36 118.0(4) . . ?
C35 O7 C38 118.1(4) . . ?
C10 P C24 100.2(2) . . ?
C10 P C4 104.0(2) . . ?
C24 P C4 110.6(2) . . ?
C10 P Ni 117.10(16) . . ?
C24 P Ni 113.80(15) . . ?
C4 P Ni 110.26(18) . . ?
O2 S O3 115.6(2) . . ?
O2 S O1 111.5(2) . . ?
O3 S O1 111.3(2) . . ?
O2 S C5 107.1(2) . . ?
O3 S C5 105.1(2) . . ?
O1 S C5 105.4(2) . . ?

loop_
_geom_bond_atom_site_label_1
_geom_bond_atom_site_label_2
_geom_bond_distance
_geom_bond_site_symmetry_2
_geom_bond_publ_flag
C1 C2 1.367(9) . ?
C1 Ni 1.941(6) . ?
C1 H1A 0.9700 . ?
C1 H1B 0.9700 . ?
C2 C3 1.319(9) . ?
C2 Ni 2.009(6) . ?
C2 H2 0.98(7) . ?
C3 Ni 2.072(6) . ?
C3 H3A 0.9700 . ?
C3 H3B 0.9700 . ?
C4 C5 1.275(7) . ?
C4 C9 1.365(7) . ?
C4 P 2.042(6) . ?
C5 C6 1.407(7) . ?
C5 S 1.797(6) . ?
C6 C7 1.370(8) . ?
C6 H6 0.9300 . ?
C7 C8 1.355(8) . ?
C7 H7 0.9300 . ?
C8 C9 1.381(8) . ?
C8 H8 0.9300 . ?
C9 H9 0.9300 . ?
C10 C11 1.405(7) . ?
C10 C15 1.410(7) . ?
C10 P 1.846(5) . ?
C11 C12 1.394(7) . ?
C11 C16 1.502(7) . ?
C12 C13 1.385(7) . ?
C12 H12 0.9300 . ?
C13 C14 1.378(7) . ?
C13 H13 0.9300 . ?
C14 C15 1.380(7) . ?
C14 H14 0.9300 . ?
C15 H15 0.9300 . ?
C16 C17 1.392(7) . ?
C16 C21 1.402(7) . ?
C17 O4 1.365(6) . ?
C17 C18 1.391(7) . ?
C18 C19 1.381(8) . ?
C18 H18 0.9300 . ?
C19 C20 1.383(8) . ?
C19 H19 0.9300 . ?
C20 C21 1.395(7) . ?
C20 H20 0.9300 . ?
C21 O5 1.372(6) . ?
C22 O4 1.438(6) . ?
C22 H22A 0.9600 . ?
C22 H22B 0.9600 . ?
C22 H22C 0.9600 . ?
C23 O5 1.443(7) . ?
C23 H23A 0.9600 . ?
C23 H23B 0.9600 . ?
C23 H23C 0.9600 . ?
C24 C25 1.394(7) . ?
C24 C29 1.416(7) . ?
C24 P 1.847(5) . ?
C25 C26 1.414(7) . ?
C25 C30 1.492(7) . ?
C26 C27 1.376(7) . ?
C26 H26 0.9300 . ?
C27 C28 1.374(7) . ?
C27 H27 0.9300 . ?
C28 C29 1.383(7) . ?
C28 H28 0.9300 . ?
C29 H29 0.9300 . ?
C30 C31 1.400(7) . ?
C30 C35 1.402(7) . ?
C31 O6 1.371(6) . ?
C31 C32 1.387(8) . ?
C32 C33 1.407(8) . ?
C32 H32 0.9300 . ?
C33 C34 1.368(8) . ?
C33 H33 0.9300 . ?
C34 C35 1.399(7) . ?
C34 H34 0.9300 . ?
C35 O7 1.360(6) . ?
C36 O6 1.439(7) . ?
C36 H36A 0.9600 . ?
C36 H36B 0.9600 . ?
C36 H36C 0.9600 . ?
C38 O7 1.428(6) . ?
C38 H38A 0.9600 . ?
C38 H38B 0.9600 . ?
C38 H38C 0.9600 . ?
C40 C41 1.376(9) . ?
C40 C45 1.376(8) . ?
C40 H40 0.9300 . ?
C41 C42 1.382(9) . ?
C41 H41 0.9300 . ?
C42 C43 1.377(9) . ?
C42 H42 0.9300 . ?
C43 C44 1.381(9) . ?
C43 H43 0.9300 . ?
C44 C45 1.376(9) . ?
C44 H44 0.9300 . ?
C45 H45 0.9300 . ?
C46 C47 1.371(9) . ?
C46 C48 1.378(10) 2_675 ?
C46 H46 0.9300 . ?
C47 C48 1.376(10) . ?
C47 H47 0.9300 . ?
C48 C46 1.378(10) 2_675 ?
C48 H48 0.9300 . ?
C49 C50 1.386(9) . ?
C49 C51 1.389(9) 2_575 ?
C49 H49 0.9300 . ?
C50 C51 1.364(10) . ?
C50 H50 0.9300 . ?
C51 C49 1.389(9) 2_575 ?
C51 H51 0.9300 . ?
Ni O1 1.935(4) . ?
Ni P 2.206(2) . ?
O1 S 1.481(4) . ?
O2 S 1.435(4) . ?
O3 S 1.455(4) . ?

loop_
_geom_torsion_atom_site_label_1
_geom_torsion_atom_site_label_2
_geom_torsion_atom_site_label_3
_geom_torsion_atom_site_label_4
_geom_torsion
_geom_torsion_site_symmetry_1
_geom_torsion_site_symmetry_2
_geom_torsion_site_symmetry_3
_geom_torsion_site_symmetry_4
_geom_torsion_publ_flag
Ni C1 C2 C3 47.8(7) . . . . ?
C1 C2 C3 Ni -45.3(7) . . . . ?
C9 C4 C5 C6 9.6(9) . . . . ?
P C4 C5 C6 168.1(4) . . . . ?
C9 C4 C5 S -173.1(5) . . . . ?
P C4 C5 S -14.5(7) . . . . ?
C4 C5 C6 C7 -2.8(7) . . . . ?
S C5 C6 C7 179.5(4) . . . . ?
C5 C6 C7 C8 -0.8(8) . . . . ?
C6 C7 C8 C9 -1.2(9) . . . . ?
C5 C4 C9 C8 -11.4(10) . . . . ?
P C4 C9 C8 -171.3(4) . . . . ?
C7 C8 C9 C4 6.2(8) . . . . ?
C15 C10 C11 C12 2.0(7) . . . . ?
P C10 C11 C12 -177.3(4) . . . . ?
C15 C10 C11 C16 177.8(4) . . . . ?
P C10 C11 C16 -1.5(7) . . . . ?
C10 C11 C12 C13 0.2(8) . . . . ?
C16 C11 C12 C13 -175.8(5) . . . . ?
C11 C12 C13 C14 -1.6(8) . . . . ?
C12 C13 C14 C15 0.7(8) . . . . ?
C13 C14 C15 C10 1.5(7) . . . . ?
C11 C10 C15 C14 -2.9(7) . . . . ?
P C10 C15 C14 176.4(4) . . . . ?
C12 C11 C16 C17 88.7(6) . . . . ?
C10 C11 C16 C17 -87.1(6) . . . . ?
C12 C11 C16 C21 -82.8(6) . . . . ?
C10 C11 C16 C21 101.4(6) . . . . ?
C21 C16 C17 O4 -179.6(4) . . . . ?
C11 C16 C17 O4 8.7(6) . . . . ?
C21 C16 C17 C18 0.3(7) . . . . ?
C11 C16 C17 C18 -171.5(5) . . . . ?
O4 C17 C18 C19 178.3(5) . . . . ?
C16 C17 C18 C19 -1.5(8) . . . . ?
C17 C18 C19 C20 1.2(8) . . . . ?
C18 C19 C20 C21 0.4(8) . . . . ?
C19 C20 C21 O5 178.3(5) . . . . ?
C19 C20 C21 C16 -1.7(8) . . . . ?
C17 C16 C21 O5 -178.7(4) . . . . ?
C11 C16 C21 O5 -7.2(7) . . . . ?
C17 C16 C21 C20 1.3(7) . . . . ?
C11 C16 C21 C20 172.9(5) . . . . ?
C29 C24 C25 C26 -0.1(7) . . . . ?
P C24 C25 C26 -172.1(4) . . . . ?
C29 C24 C25 C30 177.0(4) . . . . ?
P C24 C25 C30 5.1(7) . . . . ?
C24 C25 C26 C27 0.5(7) . . . . ?
C30 C25 C26 C27 -176.8(5) . . . . ?
C25 C26 C27 C28 -0.8(8) . . . . ?
C26 C27 C28 C29 0.7(8) . . . . ?
C27 C28 C29 C24 -0.3(8) . . . . ?
C25 C24 C29 C28 0.0(7) . . . . ?
P C24 C29 C28 173.0(4) . . . . ?
C24 C25 C30 C31 97.3(6) . . . . ?
C26 C25 C30 C31 -85.5(6) . . . . ?
C24 C25 C30 C35 -87.2(6) . . . . ?
C26 C25 C30 C35 89.9(5) . . . . ?
C35 C30 C31 O6 -177.8(4) . . . . ?
C25 C30 C31 O6 -2.3(7) . . . . ?
C35 C30 C31 C32 1.8(7) . . . . ?
C25 C30 C31 C32 177.2(5) . . . . ?
O6 C31 C32 C33 179.1(5) . . . . ?
C30 C31 C32 C33 -0.4(8) . . . . ?
C31 C32 C33 C34 -0.9(8) . . . . ?
C32 C33 C34 C35 0.8(8) . . . . ?
C33 C34 C35 O7 -177.0(4) . . . . ?
C33 C34 C35 C30 0.7(7) . . . . ?
C31 C30 C35 O7 175.9(4) . . . . ?
C25 C30 C35 O7 0.4(6) . . . . ?
C31 C30 C35 C34 -1.9(7) . . . . ?
C25 C30 C35 C34 -177.5(4) . . . . ?
C45 C40 C41 C42 -0.4(9) . . . . ?
C40 C41 C42 C43 0.0(10) . . . . ?
C41 C42 C43 C44 -0.3(9) . . . . ?
C42 C43 C44 C45 0.9(9) . . . . ?
C41 C40 C45 C44 1.0(9) . . . . ?
C43 C44 C45 C40 -1.3(9) . . . . ?
C48 C46 C47 C48 -0.3(11) 2_675 . . . ?
C46 C47 C48 C46 0.3(11) . . . 2_675 ?
C51 C49 C50 C51 -0.1(10) 2_575 . . . ?
C49 C50 C51 C49 0.1(10) . . . 2_575 ?
C2 C1 Ni O1 -35.9(12) . . . . ?
C2 C1 Ni C3 -23.7(5) . . . . ?
C2 C1 Ni P 169.2(4) . . . . ?
C3 C2 Ni O1 28.4(6) . . . . ?
C1 C2 Ni O1 169.4(4) . . . . ?
C3 C2 Ni C1 -141.0(7) . . . . ?
C1 C2 Ni C3 141.0(7) . . . . ?
C3 C2 Ni P -156.6(4) . . . . ?
C1 C2 Ni P -15.6(6) . . . . ?
C2 C3 Ni O1 -157.7(5) . . . . ?
C2 C3 Ni C1 25.3(5) . . . . ?
C2 C3 Ni P 76.7(8) . . . . ?
C1 Ni O1 S -90.1(9) . . . . ?
C2 Ni O1 S -118.7(4) . . . . ?
C3 Ni O1 S -101.7(3) . . . . ?
P Ni O1 S 64.8(2) . . . . ?
C18 C17 O4 C22 -3.2(7) . . . . ?
C16 C17 O4 C22 176.7(5) . . . . ?
C20 C21 O5 C23 -8.7(8) . . . . ?
C16 C21 O5 C23 171.3(5) . . . . ?
C32 C31 O6 C36 1.6(8) . . . . ?
C30 C31 O6 C36 -178.9(4) . . . . ?
C34 C35 O7 C38 2.2(7) . . . . ?
C30 C35 O7 C38 -175.5(4) . . . . ?
C11 C10 P C24 -142.9(4) . . . . ?
C15 C10 P C24 37.8(4) . . . . ?
C11 C10 P C4 102.7(4) . . . . ?
C15 C10 P C4 -76.7(4) . . . . ?
C11 C10 P Ni -19.3(4) . . . . ?
C15 C10 P Ni 161.4(3) . . . . ?
C25 C24 P C10 -139.1(4) . . . . ?
C29 C24 P C10 48.7(4) . . . . ?
C25 C24 P C4 -29.7(5) . . . . ?
C29 C24 P C4 158.0(4) . . . . ?
C25 C24 P Ni 95.1(4) . . . . ?
C29 C24 P Ni -77.2(4) . . . . ?
C5 C4 P C10 -122.6(5) . . . . ?
C9 C4 P C10 40.2(5) . . . . ?
C5 C4 P C24 130.6(5) . . . . ?
C9 C4 P C24 -66.6(5) . . . . ?
C5 C4 P Ni 3.8(5) . . . . ?
C9 C4 P Ni 166.6(4) . . . . ?
O1 Ni P C10 96.3(2) . . . . ?
C1 Ni P C10 -89.8(3) . . . . ?
C2 Ni P C10 -79.7(4) . . . . ?
C3 Ni P C10 -138.5(7) . . . . ?
O1 Ni P C24 -147.3(2) . . . . ?
C1 Ni P C24 26.6(3) . . . . ?
C2 Ni P C24 36.7(4) . . . . ?
C3 Ni P C24 -22.1(7) . . . . ?
O1 Ni P C4 -22.3(2) . . . . ?
C1 Ni P C4 151.6(3) . . . . ?
C2 Ni P C4 161.7(4) . . . . ?
C3 Ni P C4 102.8(7) . . . . ?
Ni O1 S O2 165.0(2) . . . . ?
Ni O1 S O3 34.3(3) . . . . ?
Ni O1 S C5 -79.1(3) . . . . ?
C4 C5 S O2 171.2(5) . . . . ?
C6 C5 S O2 -11.5(4) . . . . ?
C4 C5 S O3 -65.3(6) . . . . ?
C6 C5 S O3 112.0(4) . . . . ?
C4 C5 S O1 52.4(6) . . . . ?
C6 C5 S O1 -130.3(4) . . . . ?
